data_4506868
loop_
_publ_author_name
'Nath, Naba K.'
'Nangia, Ashwini'

_publ_section_title
;
 Isomorphous Crystals by Chloro--Methyl Exchange in Polymorphic Fuchsones
;
_journal_issue 11
_journal_name_full 'Crystal Growth &amp; Design'
_journal_page_first 5411
_journal_paper_doi 10.1021/cg3010097
_journal_volume 12
_journal_year 2012
_chemical_formula_sum 'C21 H13.25 Cl2 O'
_chemical_formula_weight 352.47
_chemical_name_systematic
; 
 ? 
;
_space_group_IT_number 14
_symmetry_cell_setting monoclinic
_symmetry_space_group_name_Hall '-P 2ybc'
_symmetry_space_group_name_H-M 'P 1 21/c 1'
_atom_sites_solution_hydrogens geom
_atom_sites_solution_primary direct
_atom_sites_solution_secondary difmap
_audit_creation_method SHELXL-97
_cell_angle_alpha 90.00
_cell_angle_beta 95.7320(10)
_cell_angle_gamma 90.00
_cell_formula_units_Z 4
_cell_length_a 7.5735(6)
_cell_length_b 12.5391(11)
_cell_length_c 18.2526(16)
_cell_measurement_reflns_used 6021
_cell_measurement_temperature 100(2)
_cell_measurement_theta_max 26.02
_cell_measurement_theta_min 2.70
_cell_volume 1724.7(3)
_computing_cell_refinement 'Bruker SMART'
_computing_data_collection 'Bruker SMART'
_computing_data_reduction 'Bruker SAINT'
_computing_molecular_graphics 'Bruker SHELXTL'
_computing_publication_material 'Bruker SHELXTL'
_computing_structure_refinement 'SHELXL-97 (Sheldrick, 1997)'
_computing_structure_solution 'SHELXS-97 (Sheldrick, 1990)'
_diffrn_ambient_temperature 100(2)
_diffrn_measured_fraction_theta_full 0.999
_diffrn_measured_fraction_theta_max 0.999
_diffrn_measurement_device_type 'CCD area detector'
_diffrn_measurement_method 'phi and omega scans'
_diffrn_radiation_monochromator graphite
_diffrn_radiation_source 'fine-focus sealed tube'
_diffrn_radiation_type MoK\a
_diffrn_radiation_wavelength 0.71073
_diffrn_reflns_av_R_equivalents 0.0236
_diffrn_reflns_av_sigmaI/netI 0.0174
_diffrn_reflns_limit_h_max 9
_diffrn_reflns_limit_h_min -9
_diffrn_reflns_limit_k_max 15
_diffrn_reflns_limit_k_min -15
_diffrn_reflns_limit_l_max 22
_diffrn_reflns_limit_l_min -22
_diffrn_reflns_number 17571
_diffrn_reflns_theta_full 26.03
_diffrn_reflns_theta_max 26.03
_diffrn_reflns_theta_min 1.97
_exptl_absorpt_coefficient_mu 0.380
_exptl_absorpt_correction_T_max 0.9245
_exptl_absorpt_correction_T_min 0.8722
_exptl_absorpt_correction_type multi-scan
_exptl_absorpt_process_details SADABS
_exptl_crystal_colour yellow
_exptl_crystal_density_diffrn 1.357
_exptl_crystal_density_method 'not measured'
_exptl_crystal_description block
_exptl_crystal_F_000 725
_exptl_crystal_size_max 0.37
_exptl_crystal_size_mid 0.32
_exptl_crystal_size_min 0.21
_refine_diff_density_max 0.442
_refine_diff_density_min -0.241
_refine_diff_density_rms 0.055
_refine_ls_extinction_method none
_refine_ls_goodness_of_fit_ref 1.110
_refine_ls_hydrogen_treatment constr
_refine_ls_matrix_type full
_refine_ls_number_parameters 220
_refine_ls_number_reflns 3402
_refine_ls_number_restraints 0
_refine_ls_restrained_S_all 1.110
_refine_ls_R_factor_all 0.0450
_refine_ls_R_factor_gt 0.0423
_refine_ls_shift/su_max 0.000
_refine_ls_shift/su_mean 0.000
_refine_ls_structure_factor_coef Fsqd
_refine_ls_weighting_details 'calc w=1/[\s^2^(Fo^2^)+(0.0510P)^2^+1.2951P] where P=(Fo^2^+2Fc^2^)/3'
_refine_ls_weighting_scheme calc
_refine_ls_wR_factor_gt 0.1093
_refine_ls_wR_factor_ref 0.1110
_reflns_number_gt 3173
_reflns_number_total 3402
_reflns_threshold_expression >2sigma(I)
_cod_data_source_file cg3010097_si_004.cif
_cod_data_source_block CMF-MCF
_cod_depositor_comments
;
The following automatic conversions were performed:

'_symmetry_cell_setting' value 'Monoclinic' changed to 'monoclinic'
according to /home/saulius/struct/CIF-dictionaries/cif_core.dic
dictionary named 'cif_core.dic' version 2.4.2 from 2011-04-26.

Automatic conversion script
Id: cif_fix_values 1891 2012-01-12 08:04:46Z andrius 
;
_cod_original_sg_symbol_H-M 'P2(1)/c  '
_cod_database_code 4506868

loop_
_symmetry_equiv_pos_as_xyz
'x, y, z'
'-x, y+1/2, -z+1/2'
'-x, -y, -z'
'x, -y-1/2, z-1/2'

loop_
_atom_site_label
_atom_site_type_symbol
_atom_site_fract_x
_atom_site_fract_y
_atom_site_fract_z
_atom_site_U_iso_or_equiv
_atom_site_adp_type
_atom_site_occupancy
_atom_site_symmetry_multiplicity
_atom_site_calc_flag
_atom_site_refinement_flags
_atom_site_disorder_assembly
_atom_site_disorder_group
C20 C 0.70504(12) 0.36989(6) 0.53006(4) 0.0280(2) Uani 0.5612(18) 1 d P A 1
H20A H 0.7204 0.2930 0.5377 0.042 Uiso 0.5612(18) 1 calc PR A 1
H20B H 0.6535 0.4012 0.5723 0.042 Uiso 0.5612(18) 1 calc PR A 1
H20C H 0.8206 0.4028 0.5251 0.042 Uiso 0.5612(18) 1 calc PR A 1
C21 C 0.05939(12) 0.33296(7) 0.38447(5) 0.0323(3) Uani 0.5612(18) 1 d P A 1
H21A H 0.0046 0.3709 0.4234 0.048 Uiso 0.5612(18) 1 calc PR A 1
H21B H 0.0534 0.2559 0.3930 0.048 Uiso 0.5612(18) 1 calc PR A 1
H21C H -0.0042 0.3503 0.3365 0.048 Uiso 0.5612(18) 1 calc PR A 1
Cl3 Cl 1.25443(9) 0.75390(6) 0.29028(4) 0.0306(2) Uani 0.5612(18) 1 d P A 1
Cl4 Cl 0.20413(10) 0.52726(7) -0.03497(4) 0.0362(2) Uani 0.5612(18) 1 d P A 1
C22 C 1.25443(9) 0.75390(6) 0.29028(4) 0.0306(2) Uani 0.4388(18) 1 d P A 2
C23 C 0.20413(10) 0.52726(7) -0.03497(4) 0.0362(2) Uani 0.4388(18) 1 d P A 2
Cl1 Cl 0.70504(12) 0.36989(6) 0.53006(4) 0.0280(2) Uani 0.4388(18) 1 d P A 2
Cl2 Cl 0.05939(12) 0.33296(7) 0.38447(5) 0.0323(3) Uani 0.4388(18) 1 d P A 2
O1 O 0.33510(19) 0.30747(10) 0.50757(7) 0.0289(3) Uani 1 1 d . . .
C7 C 0.5745(2) 0.50961(13) 0.26893(9) 0.0183(3) Uani 1 1 d . A .
C8 C 0.4780(2) 0.51164(14) 0.19426(9) 0.0180(3) Uani 1 1 d . . .
C9 C 0.3971(2) 0.42113(14) 0.16133(9) 0.0194(4) Uani 1 1 d . . .
H9 H 0.3997 0.3561 0.1881 0.023 Uiso 1 1 calc R . .
C13 C 0.4729(2) 0.60625(14) 0.15320(10) 0.0215(4) Uani 1 1 d . . .
H13 H 0.5304 0.6682 0.1739 0.026 Uiso 1 1 calc R . .
C2 C 0.2725(2) 0.37033(14) 0.38537(10) 0.0209(4) Uani 1 1 d . . .
C3 C 0.3325(2) 0.41867(14) 0.32689(9) 0.0197(3) Uani 1 1 d . A .
H3 H 0.2539 0.4275 0.2834 0.024 Uiso 1 1 calc R . .
C4 C 0.5127(2) 0.45769(13) 0.32799(9) 0.0189(3) Uani 1 1 d . . .
C18 C 1.0265(2) 0.60827(14) 0.22970(9) 0.0212(4) Uani 1 1 d . A .
H18 H 1.1091 0.5960 0.1947 0.025 Uiso 1 1 calc R . .
C17 C 1.0644(2) 0.68225(14) 0.28589(10) 0.0210(4) Uani 1 1 d . . .
C5 C 0.6274(2) 0.44128(14) 0.39560(9) 0.0203(4) Uani 1 1 d . A .
H5 H 0.7461 0.4666 0.3985 0.024 Uiso 1 1 calc R . .
C1 C 0.3887(2) 0.35248(13) 0.45398(9) 0.0216(4) Uani 1 1 d . A .
C6 C 0.5714(2) 0.39127(14) 0.45449(10) 0.0218(4) Uani 1 1 d . . .
C11 C 0.3059(2) 0.51970(16) 0.05132(9) 0.0227(4) Uani 1 1 d . . .
C14 C 0.7454(2) 0.56843(14) 0.27622(9) 0.0187(3) Uani 1 1 d . . .
C15 C 0.7850(2) 0.64299(14) 0.33261(9) 0.0209(4) Uani 1 1 d . A .
H15 H 0.7031 0.6552 0.3679 0.025 Uiso 1 1 calc R . .
C19 C 0.8680(2) 0.55276(14) 0.22494(9) 0.0208(4) Uani 1 1 d . A .
H19 H 0.8421 0.5030 0.1861 0.025 Uiso 1 1 calc R . .
C10 C 0.3129(2) 0.42455(15) 0.09013(9) 0.0210(4) Uani 1 1 d . A .
H10 H 0.2605 0.3620 0.0682 0.025 Uiso 1 1 calc R . .
C16 C 0.9436(2) 0.69915(14) 0.33714(10) 0.0220(4) Uani 1 1 d . A .
H16 H 0.9697 0.7495 0.3756 0.026 Uiso 1 1 calc R . .
C12 C 0.3853(2) 0.61063(15) 0.08292(10) 0.0249(4) Uani 1 1 d . A .
H12 H 0.3796 0.6759 0.0564 0.030 Uiso 1 1 calc R . .

loop_
_atom_site_aniso_label
_atom_site_aniso_U_11
_atom_site_aniso_U_22
_atom_site_aniso_U_33
_atom_site_aniso_U_23
_atom_site_aniso_U_13
_atom_site_aniso_U_12
C20 0.0375(5) 0.0257(4) 0.0196(4) 0.0011(3) -0.0028(3) 0.0049(3)
C21 0.0344(5) 0.0331(5) 0.0311(5) -0.0008(3) 0.0122(3) -0.0068(3)
Cl3 0.0237(4) 0.0316(4) 0.0359(4) -0.0002(3) 0.0000(3) -0.0044(3)
Cl4 0.0312(4) 0.0576(5) 0.0190(4) 0.0041(3) -0.0008(3) -0.0083(3)
C22 0.0237(4) 0.0316(4) 0.0359(4) -0.0002(3) 0.0000(3) -0.0044(3)
C23 0.0312(4) 0.0576(5) 0.0190(4) 0.0041(3) -0.0008(3) -0.0083(3)
Cl1 0.0375(5) 0.0257(4) 0.0196(4) 0.0011(3) -0.0028(3) 0.0049(3)
Cl2 0.0344(5) 0.0331(5) 0.0311(5) -0.0008(3) 0.0122(3) -0.0068(3)
O1 0.0421(8) 0.0252(7) 0.0205(7) 0.0028(5) 0.0088(6) -0.0033(6)
C7 0.0180(8) 0.0187(8) 0.0181(8) -0.0011(6) 0.0016(6) 0.0027(6)
C8 0.0142(8) 0.0224(8) 0.0178(8) 0.0004(7) 0.0031(6) 0.0009(6)
C9 0.0195(8) 0.0194(8) 0.0201(8) 0.0015(7) 0.0050(7) 0.0011(7)
C13 0.0201(8) 0.0209(8) 0.0234(9) 0.0005(7) 0.0013(7) -0.0033(7)
C2 0.0210(8) 0.0191(8) 0.0231(9) -0.0029(7) 0.0054(7) -0.0005(7)
C3 0.0206(8) 0.0207(8) 0.0176(8) -0.0016(6) 0.0017(6) 0.0012(7)
C4 0.0197(8) 0.0186(8) 0.0186(8) -0.0001(6) 0.0020(6) 0.0033(7)
C18 0.0191(8) 0.0250(9) 0.0196(8) 0.0028(7) 0.0028(7) 0.0023(7)
C17 0.0178(8) 0.0207(8) 0.0237(9) 0.0045(7) -0.0017(7) -0.0007(7)
C5 0.0202(8) 0.0206(8) 0.0197(8) -0.0007(7) 0.0004(7) 0.0022(7)
C1 0.0315(10) 0.0152(8) 0.0187(8) -0.0014(6) 0.0059(7) 0.0010(7)
C6 0.0287(9) 0.0185(8) 0.0178(8) -0.0011(6) 0.0009(7) 0.0052(7)
C11 0.0164(8) 0.0354(10) 0.0161(8) 0.0032(7) 0.0013(6) -0.0007(7)
C14 0.0189(8) 0.0207(8) 0.0160(8) 0.0026(6) -0.0004(6) 0.0010(7)
C15 0.0217(9) 0.0230(9) 0.0180(8) 0.0003(7) 0.0018(7) 0.0031(7)
C19 0.0218(8) 0.0239(9) 0.0165(8) -0.0017(7) 0.0005(6) 0.0000(7)
C10 0.0184(8) 0.0252(9) 0.0197(8) -0.0039(7) 0.0033(6) -0.0022(7)
C16 0.0229(9) 0.0216(8) 0.0207(8) -0.0022(7) -0.0016(7) 0.0007(7)
C12 0.0232(9) 0.0270(9) 0.0242(9) 0.0091(7) 0.0015(7) -0.0023(7)

loop_
_atom_type_symbol
_atom_type_description
_atom_type_scat_dispersion_real
_atom_type_scat_dispersion_imag
_atom_type_scat_source
C C 0.0033 0.0016 'International Tables Vol C Tables 4.2.6.8 and 6.1.1.4'
H H 0.0000 0.0000 'International Tables Vol C Tables 4.2.6.8 and 6.1.1.4'
O O 0.0106 0.0060 'International Tables Vol C Tables 4.2.6.8 and 6.1.1.4'
Cl Cl 0.1484 0.1585 'International Tables Vol C Tables 4.2.6.8 and 6.1.1.4'

loop_
_geom_angle_atom_site_label_1
_geom_angle_atom_site_label_2
_geom_angle_atom_site_label_3
_geom_angle
C6 C20 H20A 109.5
C6 C20 H20B 109.5
C6 C20 H20C 109.5
C2 C21 H21A 109.5
C2 C21 H21B 109.5
C2 C21 H21C 109.5
C4 C7 C8 123.53(16)
C4 C7 C14 121.64(15)
C8 C7 C14 114.82(14)
C9 C8 C13 118.05(15)
C9 C8 C7 122.47(15)
C13 C8 C7 119.42(15)
C10 C9 C8 121.18(16)
C10 C9 H9 119.4
C8 C9 H9 119.4
C12 C13 C8 120.90(16)
C12 C13 H13 119.5
C8 C13 H13 119.5
C3 C2 C1 121.50(16)
C3 C2 C21 121.22(15)
C1 C2 C21 117.22(13)
C2 C3 C4 122.25(16)
C2 C3 H3 118.9
C4 C3 H3 118.9
C7 C4 C3 122.74(16)
C7 C4 C5 120.71(16)
C3 C4 C5 116.54(15)
C19 C18 C17 119.72(16)
C19 C18 H18 120.1
C17 C18 H18 120.1
C16 C17 C18 119.82(16)
C16 C17 Cl3 120.11(14)
C18 C17 Cl3 120.05(14)
C6 C5 C4 122.32(17)
C6 C5 H5 118.8
C4 C5 H5 118.8
O1 C1 C6 122.15(17)
O1 C1 C2 121.88(17)
C6 C1 C2 115.97(15)
C5 C6 C1 121.39(16)
C5 C6 C20 121.76(15)
C1 C6 C20 116.85(13)
C10 C11 C12 120.13(16)
C10 C11 Cl4 121.11(15)
C12 C11 Cl4 118.75(14)
C19 C14 C15 118.56(16)
C19 C14 C7 120.16(15)
C15 C14 C7 121.25(15)
C16 C15 C14 120.23(16)
C16 C15 H15 119.9
C14 C15 H15 119.9
C18 C19 C14 121.21(16)
C18 C19 H19 119.4
C14 C19 H19 119.4
C11 C10 C9 119.68(16)
C11 C10 H10 120.2
C9 C10 H10 120.2
C15 C16 C17 120.46(16)
C15 C16 H16 119.8
C17 C16 H16 119.8
C13 C12 C11 120.01(16)
C13 C12 H12 120.0
C11 C12 H12 120.0

loop_
_geom_bond_atom_site_label_1
_geom_bond_atom_site_label_2
_geom_bond_distance
C20 C6 1.6493(19)
C20 H20A 0.9800
C20 H20B 0.9800
C20 H20C 0.9800
C21 C2 1.6793(19)
C21 H21A 0.9800
C21 H21B 0.9800
C21 H21C 0.9800
Cl3 C17 1.6920(18)
Cl4 C11 1.6856(18)
O1 C1 1.233(2)
C7 C4 1.380(2)
C7 C8 1.481(2)
C7 C14 1.484(2)
C8 C9 1.397(2)
C8 C13 1.402(2)
C9 C10 1.390(2)
C9 H9 0.9500
C13 C12 1.385(3)
C13 H13 0.9500
C2 C3 1.345(2)
C2 C1 1.474(3)
C3 C4 1.448(2)
C3 H3 0.9500
C4 C5 1.451(2)
C18 C19 1.382(2)
C18 C17 1.391(3)
C18 H18 0.9500
C17 C16 1.388(3)
C5 C6 1.349(3)
C5 H5 0.9500
C1 C6 1.466(3)
C11 C10 1.386(3)
C11 C12 1.388(3)
C14 C19 1.397(2)
C14 C15 1.401(2)
C15 C16 1.388(3)
C15 H15 0.9500
C19 H19 0.9500
C10 H10 0.9500
C16 H16 0.9500
C12 H12 0.9500
